data_4309632
loop_
_publ_author_name
'Jinkwon Kim'
'Sujin Han'
'Konstantin I. Pokhodnya'
'Jesse M. Migliori'
'Joel S. Miller'

_publ_section_title
;
Cyano-Bridged Hexanuclear Fe4M2 (M = Ni, Co, Mn) Clusters: Spin-Canted
Antiferromagnetic Ordering of Fe4Ni2 Cluster
;
_journal_name_full 'Inorganic Chemistry'
_journal_page_first 6983
_journal_page_last 6988
_journal_paper_doi 10.1021/ic0500356
_journal_volume 44
_journal_year 2005
_chemical_formula_sum 'C56 H80 B4 Fe4 N40 Ni2 O14'
_chemical_formula_weight 1921.66
_chemical_name_systematic
;
 ?
;
_space_group_IT_number 14
_symmetry_cell_setting monoclinic
_symmetry_space_group_name_Hall '-P 2ybc'
_symmetry_space_group_name_H-M 'P 1 21/c 1'
_atom_sites_solution_hydrogens geom
_atom_sites_solution_primary direct
_atom_sites_solution_secondary difmap
_audit_creation_method SHELXL-97
_cell_angle_alpha 90.00
_cell_angle_beta 106.222(9)
_cell_angle_gamma 90.00
_cell_formula_units_Z 2
_cell_length_a 13.485(6)
_cell_length_b 14.332(6)
_cell_length_c 21.954(9)
_cell_measurement_temperature 146(2)
_cell_volume 4074(3)
_computing_structure_refinement 'SHELXL-97 (Sheldrick, 1997)'
_diffrn_ambient_temperature 146(2)
_diffrn_measured_fraction_theta_full 0.949
_diffrn_measured_fraction_theta_max 0.949
_diffrn_radiation_monochromator graphite
_diffrn_radiation_source 'fine-focus sealed tube'
_diffrn_radiation_type MoK\a
_diffrn_radiation_wavelength 0.71073
_diffrn_reflns_av_R_equivalents 0.1110
_diffrn_reflns_av_sigmaI/netI 0.1474
_diffrn_reflns_limit_h_max 15
_diffrn_reflns_limit_h_min -17
_diffrn_reflns_limit_k_max 18
_diffrn_reflns_limit_k_min -18
_diffrn_reflns_limit_l_max 26
_diffrn_reflns_limit_l_min -28
_diffrn_reflns_number 25113
_diffrn_reflns_theta_full 28.10
_diffrn_reflns_theta_max 28.10
_diffrn_reflns_theta_min 1.72
_exptl_absorpt_coefficient_mu 1.230
_exptl_absorpt_correction_T_max 0.9878
_exptl_absorpt_correction_T_min 0.8766
_exptl_absorpt_correction_type none
_exptl_crystal_density_diffrn 1.566
_exptl_crystal_density_method 'not measured'
_exptl_crystal_F_000 1976
_exptl_crystal_size_max 0.11
_exptl_crystal_size_mid 0.05
_exptl_crystal_size_min 0.01
_refine_diff_density_max 1.715
_refine_diff_density_min -1.776
_refine_diff_density_rms 0.179
_refine_ls_extinction_method none
_refine_ls_goodness_of_fit_ref 1.206
_refine_ls_hydrogen_treatment mixed
_refine_ls_matrix_type full
_refine_ls_number_parameters 533
_refine_ls_number_reflns 9418
_refine_ls_number_restraints 0
_refine_ls_restrained_S_all 1.206
_refine_ls_R_factor_all 0.1782
_refine_ls_R_factor_gt 0.1318
_refine_ls_shift/su_max 0.113
_refine_ls_shift/su_mean 0.005
_refine_ls_structure_factor_coef Fsqd
_refine_ls_weighting_details 'calc w=1/[\s^2^(Fo^2^)+(0.0310P)^2^+60.1872P] where P=(Fo^2^+2Fc^2^)/3'
_refine_ls_weighting_scheme calc
_refine_ls_wR_factor_gt 0.2320
_refine_ls_wR_factor_ref 0.2501
_reflns_number_gt 6714
_reflns_number_total 9418
_reflns_threshold_expression >2sigma(I)
_cod_data_source_file ic0500356si20050111_035741.cif
_cod_data_source_block sujin
_cod_database_code 4309632

loop_
_symmetry_equiv_pos_as_xyz
'x, y, z'
'-x, y+1/2, -z+1/2'
'-x, -y, -z'
'x, -y-1/2, z-1/2'

loop_
_atom_site_label
_atom_site_type_symbol
_atom_site_fract_x
_atom_site_fract_y
_atom_site_fract_z
_atom_site_U_iso_or_equiv
_atom_site_adp_type
_atom_site_occupancy
_atom_site_symmetry_multiplicity
_atom_site_calc_flag
_atom_site_refinement_flags
_atom_site_disorder_assembly
_atom_site_disorder_group
Fe1 Fe 0.04682(10) 0.61414(8) 0.32257(6) 0.0105(3) Uani 1 1 d . . .
Fe2 Fe 0.52346(10) 1.02399(8) 0.33687(6) 0.0103(3) Uani 1 1 d . . .
Ni Ni 0.33545(9) 0.80982(7) 0.45517(5) 0.0102(3) Uani 1 1 d . . .
B1 B -0.0270(9) 0.5379(7) 0.1868(5) 0.018(2) Uiso 1 1 d . . .
H1BA H -0.0540 0.5073 0.1415 0.021 Uiso 1 1 d . . .
B2 B 0.4702(9) 1.1042(8) 0.2000(5) 0.017(2) Uani 1 1 d . . .
H2BA H 0.4528 1.1332 0.1525 0.020 Uiso 1 1 d . . .
N5 N 0.0043(6) 0.6876(5) 0.2438(4) 0.0125(15) Uani 1 1 d . . .
N6 N -0.0260(6) 0.6432(5) 0.1872(4) 0.0164(17) Uani 1 1 d . . .
N3 N 0.1276(6) 0.5343(5) 0.2808(4) 0.0188(18) Uani 1 1 d . . .
N4 N 0.0843(6) 0.5036(5) 0.2208(4) 0.0145(16) Uani 1 1 d . . .
N1 N -0.0742(6) 0.5339(5) 0.2883(4) 0.0150(16) Uani 1 1 d . . .
N2 N -0.0954(6) 0.5027(5) 0.2276(4) 0.0143(16) Uani 1 1 d . . .
N12 N 0.4064(6) 1.1047(5) 0.2965(3) 0.0123(15) Uani 1 1 d . . .
N13 N 0.3940(6) 1.1354(5) 0.2370(3) 0.0124(16) Uani 1 1 d . . .
N14 N 0.4959(6) 0.9518(5) 0.2564(4) 0.0158(16) Uani 1 1 d . . .
N15 N 0.4720(6) 0.9976(6) 0.2002(4) 0.0199(18) Uani 1 1 d . . .
N10 N 0.6128(6) 1.1074(5) 0.3035(4) 0.0140(16) Uani 1 1 d . . .
N11 N 0.5803(6) 1.1357(5) 0.2422(4) 0.0150(17) Uani 1 1 d . . .
N7 N 0.2296(6) 0.7448(5) 0.3825(4) 0.0148(16) Uani 1 1 d . . .
N8 N -0.0722(7) 0.7324(6) 0.3945(5) 0.033(2) Uani 1 1 d . . .
N9 N 0.1143(7) 0.4960(6) 0.4435(4) 0.028(2) Uani 1 1 d . . .
N16 N 0.4040(6) 0.8871(5) 0.3988(4) 0.0176(17) Uani 1 1 d . . .
N17 N 0.5706(6) 1.1300(6) 0.4624(4) 0.0205(18) Uani 1 1 d . . .
N18 N 0.7082(9) 0.9009(8) 0.4008(5) 0.050(3) Uani 1 1 d . . .
N19 N 0.2590(7) 0.7367(6) 0.5121(4) 0.0222(19) Uani 1 1 d . . .
O1 O 0.4349(6) 0.7009(5) 0.4578(4) 0.035(2) Uani 1 1 d . . .
H1A H 0.5027 0.7002 0.4467 0.042 Uiso 1 1 d . . .
H1B H 0.4256 0.6395 0.4559 0.042 Uiso 1 1 d . . .
O2 O 0.2336(5) 0.9199(4) 0.4507(3) 0.0207(15) Uani 1 1 d . . .
H2A H 0.1860 0.9200 0.4801 0.025 Uiso 1 1 d . . .
H2B H 0.2510 0.9806 0.4579 0.025 Uiso 1 1 d . . .
O4 O 0.1089(8) 0.9252(7) 0.5340(5) 0.055(3) Uani 1 1 d . . .
H4B H 0.0205 0.9071 0.5155 0.083 Uiso 1 1 d . . .
H4A H 0.0828 0.9991 0.5273 0.083 Uiso 1 1 d . . .
O5 O -0.0933(8) 0.8635(7) 0.4829(5) 0.060(3) Uani 1 1 d . . .
H5A H -0.0711 0.8144 0.4614 0.091 Uiso 1 1 d . . .
H5B H -0.1499 0.8829 0.4822 0.091 Uiso 1 1 d . . .
O3 O 0.2132(7) 0.3822(8) 0.5503(5) 0.061(3) Uani 1 1 d . . .
H3A H 0.1633 0.4176 0.5114 0.092 Uiso 1 1 d . . .
H3B H 0.1852 0.3290 0.5101 0.092 Uiso 1 1 d . . .
O6 O 0.3372(7) 0.0953(5) 0.4681(4) 0.040(2) Uani 1 1 d . . .
H6A H 0.3323 0.1350 0.5013 0.061 Uiso 1 1 d . . .
H6B H 0.3995 0.0715 0.4737 0.061 Uiso 1 1 d . . .
O7 O 0.6351(11) 0.7254(17) 0.4636(14) 0.274(18) Uani 1 1 d . . .
H7A H 0.6315 0.7727 0.4197 0.411 Uiso 1 1 d . . .
H7B H 0.6733 0.6922 0.4494 0.411 Uiso 1 1 d . . .
C7 C -0.0060(7) 0.7788(6) 0.2318(5) 0.0153(19) Uani 1 1 d . . .
H7 H 0.0102 0.8269 0.2627 0.018 Uiso 1 1 calc R . .
C8 C -0.0447(8) 0.7922(6) 0.1659(5) 0.020(2) Uani 1 1 d . . .
H8 H -0.0589 0.8499 0.1440 0.024 Uiso 1 1 calc R . .
C9 C -0.0575(8) 0.7049(7) 0.1402(5) 0.021(2) Uani 1 1 d . . .
H9 H -0.0843 0.6905 0.0964 0.026 Uiso 1 1 calc R . .
C4 C 0.2230(8) 0.4991(6) 0.3001(5) 0.019(2) Uani 1 1 d . . .
H4 H 0.2704 0.5098 0.3405 0.023 Uiso 1 1 calc R . .
C5 C 0.2427(8) 0.4455(7) 0.2535(5) 0.024(2) Uani 1 1 d . . .
H5 H 0.3044 0.4122 0.2552 0.029 Uiso 1 1 calc R . .
C6 C 0.1532(8) 0.4496(7) 0.2026(6) 0.025(2) Uani 1 1 d . . .
H6 H 0.1427 0.4199 0.1626 0.030 Uiso 1 1 calc R . .
C1 C -0.1476(8) 0.4989(6) 0.3125(5) 0.019(2) Uani 1 1 d . . .
H1 H -0.1508 0.5089 0.3546 0.023 Uiso 1 1 calc R . .
C2 C -0.2179(7) 0.4462(6) 0.2674(5) 0.019(2) Uani 1 1 d . . .
H2 H -0.2771 0.4143 0.2721 0.022 Uiso 1 1 calc R . .
C3 C -0.1820(7) 0.4509(6) 0.2138(5) 0.019(2) Uani 1 1 d . . .
H3 H -0.2134 0.4221 0.1741 0.023 Uiso 1 1 calc R . .
C16 C 0.3293(7) 1.1419(6) 0.3175(5) 0.016(2) Uani 1 1 d . . .
H16 H 0.3195 1.1319 0.3582 0.019 Uiso 1 1 calc R . .
C17 C 0.2674(8) 1.1965(7) 0.2701(5) 0.022(2) Uani 1 1 d . . .
H17 H 0.2081 1.2312 0.2717 0.027 Uiso 1 1 calc R . .
C18 C 0.3096(8) 1.1899(7) 0.2201(5) 0.022(2) Uani 1 1 d . . .
H18 H 0.2834 1.2191 0.1800 0.027 Uiso 1 1 calc R . .
C19 C 0.4911(7) 0.8606(6) 0.2427(5) 0.021(2) Uani 1 1 d . . .
H19 H 0.5051 0.8126 0.2738 0.025 Uiso 1 1 calc R . .
C20 C 0.4644(10) 0.8448(7) 0.1801(5) 0.031(3) Uani 1 1 d . . .
H20 H 0.4540 0.7862 0.1591 0.037 Uiso 1 1 calc R . .
C21 C 0.4550(8) 0.9333(8) 0.1525(5) 0.028(3) Uani 1 1 d . . .
H21 H 0.4396 0.9464 0.1085 0.034 Uiso 1 1 calc R . .
C13 C 0.7067(7) 1.1421(6) 0.3273(5) 0.0158(19) Uani 1 1 d . . .
H13 H 0.7473 1.1337 0.3699 0.019 Uiso 1 1 calc R . .
C14 C 0.7383(8) 1.1925(7) 0.2816(5) 0.024(2) Uani 1 1 d . . .
H14 H 0.8021 1.2235 0.2860 0.028 Uiso 1 1 calc R . .
C15 C 0.6546(8) 1.1865(7) 0.2285(5) 0.021(2) Uani 1 1 d . . .
H25 H 0.6503 1.2141 0.1885 0.026 Uiso 1 1 calc R . .
C10 C 0.1614(7) 0.6968(6) 0.3577(4) 0.0155(19) Uani 1 1 d . . .
C11 C -0.0279(8) 0.6902(7) 0.3663(4) 0.021(2) Uani 1 1 d . . .
C12 C 0.0900(8) 0.5413(6) 0.3987(5) 0.018(2) Uani 1 1 d . . .
C22 C 0.4457(7) 0.9390(6) 0.3732(4) 0.0119(18) Uani 1 1 d . . .
C23 C 0.5498(7) 1.0921(6) 0.4141(5) 0.017(2) Uani 1 1 d . . .
C24 C 0.6391(7) 0.9460(7) 0.3760(5) 0.022(2) Uani 1 1 d . . .
C25 C 0.2001(9) 0.7047(7) 0.5335(5) 0.028(2) Uani 1 1 d . . .
C26 C 0.1214(11) 0.6623(9) 0.5587(6) 0.046(4) Uani 1 1 d . . .
H26A H 0.0756 0.7110 0.5668 0.068 Uiso 1 1 calc R . .
H26B H 0.1548 0.6299 0.5985 0.068 Uiso 1 1 calc R . .
H26C H 0.0810 0.6175 0.5279 0.068 Uiso 1 1 calc R . .
N20 N 0.3697(18) 0.5183(9) 0.4695(10) 0.115(10) Uani 1 1 d . . .
C27 C 0.3732(15) 0.453(2) 0.4517(14) 0.130(13) Uani 1 1 d . . .
C28 C 0.3428(19) 0.3388(17) 0.4178(11) 0.115(8) Uiso 1 1 d . . .
H28B H 0.3492 0.2929 0.4518 0.172 Uiso 1 1 calc R . .
H28C H 0.3907 0.3228 0.3930 0.172 Uiso 1 1 calc R . .
H28A H 0.2719 0.3384 0.3900 0.172 Uiso 1 1 calc R . .

loop_
_atom_site_aniso_label
_atom_site_aniso_U_11
_atom_site_aniso_U_22
_atom_site_aniso_U_33
_atom_site_aniso_U_23
_atom_site_aniso_U_13
_atom_site_aniso_U_12
Fe1 0.0083(6) 0.0078(6) 0.0159(7) -0.0026(5) 0.0040(5) -0.0024(5)
Fe2 0.0054(6) 0.0102(6) 0.0156(7) 0.0027(5) 0.0037(5) -0.0003(5)
Ni 0.0089(6) 0.0105(5) 0.0113(6) -0.0005(4) 0.0030(4) -0.0039(5)
B2 0.015(5) 0.019(5) 0.021(6) -0.001(4) 0.013(5) -0.002(4)
N5 0.012(4) 0.008(3) 0.019(4) -0.009(3) 0.006(3) -0.003(3)
N6 0.012(4) 0.018(4) 0.019(4) -0.006(3) 0.005(3) -0.001(3)
N3 0.014(4) 0.017(4) 0.025(5) -0.009(3) 0.005(4) -0.002(3)
N4 0.017(4) 0.010(4) 0.017(4) -0.009(3) 0.006(3) -0.003(3)
N1 0.018(4) 0.010(4) 0.020(4) 0.003(3) 0.008(3) 0.002(3)
N2 0.006(4) 0.013(4) 0.022(4) -0.005(3) 0.002(3) -0.002(3)
N12 0.011(4) 0.011(3) 0.014(4) -0.005(3) 0.002(3) -0.006(3)
N13 0.011(4) 0.012(4) 0.014(4) 0.004(3) 0.004(3) -0.004(3)
N14 0.007(4) 0.015(4) 0.027(5) -0.001(3) 0.008(3) 0.001(3)
N15 0.019(4) 0.019(4) 0.024(5) -0.003(3) 0.011(4) -0.005(3)
N10 0.008(4) 0.012(4) 0.020(4) 0.000(3) 0.001(3) 0.003(3)
N11 0.011(4) 0.008(3) 0.027(5) 0.002(3) 0.007(3) -0.003(3)
N7 0.018(4) 0.014(4) 0.012(4) -0.002(3) 0.004(3) -0.003(3)
N8 0.030(5) 0.029(5) 0.044(6) -0.008(5) 0.019(5) 0.006(4)
N9 0.034(6) 0.019(4) 0.030(5) 0.008(4) 0.008(4) -0.001(4)
N16 0.010(4) 0.018(4) 0.020(4) -0.004(3) -0.002(3) 0.004(3)
N17 0.009(4) 0.026(4) 0.021(5) -0.001(4) -0.004(3) -0.003(3)
N18 0.039(7) 0.058(7) 0.057(7) 0.037(6) 0.019(6) 0.032(6)
N19 0.022(5) 0.024(4) 0.019(4) -0.001(4) 0.003(4) -0.005(4)
O1 0.025(4) 0.017(4) 0.068(6) 0.008(4) 0.021(4) 0.007(3)
O2 0.017(4) 0.015(3) 0.029(4) -0.005(3) 0.004(3) 0.002(3)
O4 0.043(6) 0.059(6) 0.069(7) 0.000(5) 0.022(5) 0.004(5)
O5 0.052(6) 0.062(6) 0.065(7) -0.037(5) 0.012(5) 0.010(5)
O3 0.036(6) 0.093(8) 0.051(6) 0.040(6) 0.006(5) 0.019(6)
O6 0.056(6) 0.031(4) 0.040(5) 0.014(4) 0.025(5) 0.001(4)
O7 0.036(8) 0.27(3) 0.48(4) -0.30(3) 0.004(15) 0.002(12)
C7 0.010(4) 0.010(4) 0.028(5) 0.003(4) 0.008(4) -0.003(3)
C8 0.019(5) 0.006(4) 0.037(6) 0.011(4) 0.012(5) 0.006(4)
C9 0.020(5) 0.030(5) 0.015(5) 0.011(4) 0.007(4) 0.009(4)
C4 0.019(5) 0.008(4) 0.030(6) 0.003(4) 0.006(4) -0.004(4)
C5 0.017(5) 0.017(5) 0.042(7) -0.004(5) 0.013(5) -0.003(4)
C6 0.025(6) 0.013(4) 0.044(7) -0.005(4) 0.022(5) -0.002(4)
C1 0.020(5) 0.017(5) 0.020(5) 0.010(4) 0.007(4) 0.005(4)
C2 0.008(4) 0.014(4) 0.035(6) 0.012(4) 0.007(4) -0.002(4)
C3 0.010(5) 0.011(4) 0.027(5) -0.003(4) -0.009(4) 0.000(4)
C16 0.017(5) 0.013(4) 0.023(5) -0.004(4) 0.013(4) -0.003(4)
C17 0.015(5) 0.019(5) 0.031(6) -0.008(4) 0.004(4) 0.001(4)
C18 0.017(5) 0.014(4) 0.035(6) -0.004(4) 0.006(4) 0.000(4)
C19 0.006(4) 0.009(4) 0.046(7) -0.002(4) 0.005(4) -0.004(3)
C20 0.049(8) 0.023(5) 0.036(7) -0.005(5) 0.035(6) -0.012(5)
C21 0.025(6) 0.046(7) 0.016(5) -0.017(5) 0.010(5) -0.011(5)
C13 0.011(5) 0.017(5) 0.019(5) -0.003(4) 0.003(4) -0.002(4)
C14 0.017(5) 0.012(4) 0.047(7) -0.004(4) 0.019(5) -0.001(4)
C15 0.020(5) 0.014(5) 0.035(6) 0.007(4) 0.015(5) 0.002(4)
C10 0.020(5) 0.016(4) 0.012(5) 0.002(4) 0.007(4) 0.000(4)
C11 0.020(5) 0.025(5) 0.016(5) 0.007(4) 0.002(4) 0.002(4)
C12 0.017(5) 0.010(4) 0.031(6) -0.003(4) 0.011(4) -0.005(4)
C22 0.009(4) 0.020(4) 0.004(4) 0.000(3) -0.003(3) -0.003(4)
C23 0.010(5) 0.017(4) 0.026(6) 0.010(4) 0.009(4) -0.006(4)
C24 0.008(5) 0.033(6) 0.027(6) 0.006(5) 0.010(4) 0.005(4)
C25 0.034(6) 0.021(5) 0.034(6) 0.009(5) 0.017(5) 0.003(5)
C26 0.061(9) 0.036(7) 0.050(8) -0.002(6) 0.032(7) -0.027(7)
N20 0.16(2) 0.029(7) 0.112(14) 0.028(9) -0.036(13) -0.058(10)
C27 0.027(10) 0.21(3) 0.15(2) 0.12(3) 0.014(13) 0.005(16)

loop_
_atom_type_symbol
_atom_type_description
_atom_type_scat_dispersion_real
_atom_type_scat_dispersion_imag
_atom_type_scat_source
C C 0.0033 0.0016 'International Tables Vol C Tables 4.2.6.8 and 6.1.1.4'
H H 0.0000 0.0000 'International Tables Vol C Tables 4.2.6.8 and 6.1.1.4'
B B 0.0013 0.0007 'International Tables Vol C Tables 4.2.6.8 and 6.1.1.4'
N N 0.0061 0.0033 'International Tables Vol C Tables 4.2.6.8 and 6.1.1.4'
O O 0.0106 0.0060 'International Tables Vol C Tables 4.2.6.8 and 6.1.1.4'
Fe Fe 0.3463 0.8444 'International Tables Vol C Tables 4.2.6.8 and 6.1.1.4'
Ni Ni 0.3393 1.1124 'International Tables Vol C Tables 4.2.6.8 and 6.1.1.4'

loop_
_geom_angle_atom_site_label_1
_geom_angle_atom_site_label_2
_geom_angle_atom_site_label_3
_geom_angle
_geom_angle_site_symmetry_1
_geom_angle_site_symmetry_3
_geom_angle_publ_flag
C11 Fe1 C12 87.0(4) . . ?
C11 Fe1 C10 85.7(4) . . ?
C12 Fe1 C10 88.4(4) . . ?
C11 Fe1 N1 91.6(4) . . ?
C12 Fe1 N1 91.9(4) . . ?
C10 Fe1 N1 177.3(4) . . ?
C11 Fe1 N5 94.1(4) . . ?
C12 Fe1 N5 179.0(4) . . ?
C10 Fe1 N5 91.6(3) . . ?
N1 Fe1 N5 88.2(3) . . ?
C11 Fe1 N3 177.7(4) . . ?
C12 Fe1 N3 91.0(4) . . ?
C10 Fe1 N3 93.3(4) . . ?
N1 Fe1 N3 89.4(3) . . ?
N5 Fe1 N3 88.0(3) . . ?
C11 Fe1 Ni 79.8(3) . . ?
C12 Fe1 Ni 78.5(3) . . ?
C10 Fe1 Ni 11.3(3) . . ?
N1 Fe1 Ni 167.3(2) . . ?
N5 Fe1 Ni 101.5(2) . . ?
N3 Fe1 Ni 98.9(2) . . ?
C23 Fe2 C24 88.5(4) . . ?
C23 Fe2 C22 86.7(4) . . ?
C24 Fe2 C22 85.1(4) . . ?
C23 Fe2 N12 91.5(4) . . ?
C24 Fe2 N12 179.3(4) . . ?
C22 Fe2 N12 95.6(3) . . ?
C23 Fe2 N10 92.2(3) . . ?
C24 Fe2 N10 90.9(4) . . ?
C22 Fe2 N10 175.8(4) . . ?
N12 Fe2 N10 88.5(3) . . ?
C23 Fe2 N14 179.6(4) . . ?
C24 Fe2 N14 91.2(4) . . ?
C22 Fe2 N14 92.9(3) . . ?
N12 Fe2 N14 88.8(3) . . ?
N10 Fe2 N14 88.1(3) . . ?
C23 Fe2 Ni 81.5(3) . . ?
C24 Fe2 Ni 83.1(3) . . ?
C22 Fe2 Ni 5.6(3) . . ?
N12 Fe2 Ni 97.6(2) . . ?
N10 Fe2 Ni 171.3(2) . . ?
N14 Fe2 Ni 98.2(2) . . ?
N7 Ni O1 89.0(3) . . ?
N7 Ni N16 96.2(3) . . ?
O1 Ni N16 91.5(3) . . ?
N7 Ni O2 90.0(3) . . ?
O1 Ni O2 178.9(3) . . ?
N16 Ni O2 88.0(3) . . ?
N7 Ni N17 171.5(3) . 3_676 ?
O1 Ni N17 93.3(3) . 3_676 ?
N16 Ni N17 91.9(3) . 3_676 ?
O2 Ni N17 87.7(3) . 3_676 ?
N7 Ni N19 83.4(3) . . ?
O1 Ni N19 91.7(3) . . ?
N16 Ni N19 176.8(3) . . ?
O2 Ni N19 88.8(3) . . ?
N17 Ni N19 88.3(3) 3_676 . ?
N7 Ni Fe1 14.7(2) . . ?
O1 Ni Fe1 89.2(2) . . ?
N16 Ni Fe1 110.9(2) . . ?
O2 Ni Fe1 90.09(19) . . ?
N17 Ni Fe1 157.0(2) 3_676 . ?
N19 Ni Fe1 68.7(2) . . ?
N7 Ni Fe2 102.3(2) . . ?
O1 Ni Fe2 93.3(2) . . ?
N16 Ni Fe2 6.4(2) . . ?
O2 Ni Fe2 86.28(19) . . ?
N17 Ni Fe2 85.7(2) 3_676 . ?
N19 Ni Fe2 172.4(2) . . ?
Fe1 Ni Fe2 117.01(4) . . ?
N6 B1 N2 109.2(8) . . ?
N6 B1 N4 107.9(8) . . ?
N2 B1 N4 105.8(8) . . ?
N6 B1 H1BA 114.9 . . ?
N2 B1 H1BA 107.9 . . ?
N4 B1 H1BA 110.7 . . ?
N15 B2 N13 107.5(7) . . ?
N15 B2 N11 105.8(8) . . ?
N13 B2 N11 105.2(7) . . ?
N15 B2 H2BA 112.6 . . ?
N13 B2 H2BA 113.4 . . ?
N11 B2 H2BA 111.7 . . ?
C7 N5 N6 106.9(8) . . ?
C7 N5 Fe1 133.4(6) . . ?
N6 N5 Fe1 119.7(6) . . ?
C9 N6 N5 110.4(8) . . ?
C9 N6 B1 131.1(9) . . ?
N5 N6 B1 118.3(8) . . ?
C4 N3 N4 107.5(8) . . ?
C4 N3 Fe1 132.8(7) . . ?
N4 N3 Fe1 119.7(6) . . ?
C6 N4 N3 109.0(8) . . ?
C6 N4 B1 133.6(8) . . ?
N3 N4 B1 117.3(7) . . ?
C1 N1 N2 106.7(8) . . ?
C1 N1 Fe1 133.7(7) . . ?
N2 N1 Fe1 119.5(6) . . ?
C3 N2 N1 109.6(8) . . ?
C3 N2 B1 132.3(8) . . ?
N1 N2 B1 117.9(7) . . ?
N13 N12 C16 107.5(8) . . ?
N13 N12 Fe2 119.9(6) . . ?
C16 N12 Fe2 132.5(6) . . ?
C18 N13 N12 109.0(8) . . ?
C18 N13 B2 131.2(8) . . ?
N12 N13 B2 119.8(7) . . ?
C18 N13 O5 75.6(5) . . ?
N12 N13 O5 45.2(4) . . ?
B2 N13 O5 141.1(5) . . ?
C19 N14 N15 106.5(8) . . ?
C19 N14 Fe2 133.8(7) . . ?
N15 N14 Fe2 119.7(6) . . ?
N14 N15 C21 108.5(8) . . ?
N14 N15 B2 119.1(8) . . ?
C21 N15 B2 132.4(9) . . ?
C13 N10 N11 106.7(7) . . ?
C13 N10 Fe2 133.9(7) . . ?
N11 N10 Fe2 119.2(6) . . ?
C15 N11 N10 109.4(8) . . ?
C15 N11 B2 131.5(8) . . ?
N10 N11 B2 119.1(7) . . ?
C10 N7 Ni 158.2(7) . . ?
C22 N16 Ni 171.2(7) . . ?
C23 N17 Ni 157.8(8) . 3_676 ?
C24 N18 O5 54.6(7) . . ?
C25 N19 Ni 165.5(9) . . ?
Ni O1 O7 122.8(6) . . ?
Ni O1 H1A 129.1 . . ?
O7 O1 H1A 17.9 . . ?
Ni O1 H1B 132.1 . . ?
O7 O1 H1B 105.0 . . ?
H1A O1 H1B 96.1 . . ?
Ni O2 H2A 119.4 . . ?
Ni O2 H2B 126.0 . . ?
H2A O2 H2B 93.8 . . ?
H4B O4 H4A 84.9 . . ?
N13 O5 N18 30.31(7) . . ?
N13 O5 H5A 71.5 . . ?
N18 O5 H5A 60.6 . . ?
N13 O5 H5B 126.4 . . ?
N18 O5 H5B 155.2 . . ?
H5A O5 H5B 132.8 . . ?
H3A O3 H3B 72.5 . . ?
H6A O6 H6B 113.3 . . ?
O1 O7 H7A 103.1 . . ?
O1 O7 H7B 129.2 . . ?
H7A O7 H7B 84.8 . . ?
N5 C7 C8 109.0(8) . . ?
N5 C7 H7 125.5 . . ?
C8 C7 H7 125.5 . . ?
C9 C8 C7 105.6(8) . . ?
C9 C8 H8 127.2 . . ?
C7 C8 H8 127.2 . . ?
N6 C9 C8 108.1(9) . . ?
N6 C9 H9 125.9 . . ?
C8 C9 H9 125.9 . . ?
N3 C4 C5 110.3(9) . . ?
N3 C4 H4 124.9 . . ?
C5 C4 H4 124.9 . . ?
C4 C5 C6 105.6(9) . . ?
C4 C5 H5 127.2 . . ?
C6 C5 H5 127.2 . . ?
N4 C6 C5 107.5(9) . . ?
N4 C6 H6 126.3 . . ?
C5 C6 H6 126.3 . . ?
N1 C1 C2 110.7(9) . . ?
N1 C1 H1 124.6 . . ?
C2 C1 H1 124.6 . . ?
C1 C2 C3 104.3(8) . . ?
C1 C2 H2 127.9 . . ?
C3 C2 H2 127.9 . . ?
N2 C3 C2 108.7(8) . . ?
N2 C3 H3 125.7 . . ?
C2 C3 H3 125.7 . . ?
N12 C16 C17 109.0(8) . . ?
N12 C16 H16 125.5 . . ?
C17 C16 H16 125.5 . . ?
C18 C17 C16 105.3(9) . . ?
C18 C17 H17 127.3 . . ?
C16 C17 H17 127.3 . . ?
N13 C18 C17 109.1(9) . . ?
N13 C18 H18 125.5 . . ?
C17 C18 H18 125.5 . . ?
C20 C19 N14 112.2(10) . . ?
C20 C19 H19 123.9 . . ?
N14 C19 H19 123.9 . . ?
C19 C20 C21 104.9(9) . . ?
C19 C20 H20 127.5 . . ?
C21 C20 H20 127.5 . . ?
N15 C21 C20 107.8(9) . . ?
N15 C21 H21 126.1 . . ?
C20 C21 H21 126.1 . . ?
N10 C13 C14 111.1(9) . . ?
N10 C13 H13 124.5 . . ?
C14 C13 H13 124.5 . . ?
C15 C14 C13 103.5(9) . . ?
C15 C14 H14 128.2 . . ?
C13 C14 H14 128.2 . . ?
N11 C15 C14 109.3(9) . . ?
N11 C15 H25 125.3 . . ?
C14 C15 H25 125.3 . . ?
N7 C10 Fe1 175.8(8) . . ?
N8 C11 Fe1 176.8(9) . . ?
N9 C12 Fe1 178.3(9) . . ?
N16 C22 Fe2 175.6(8) . . ?
N17 C23 Fe2 176.0(9) . . ?
N18 C24 Fe2 178.1(11) . . ?
N19 C25 C26 177.8(13) . . ?
C25 C26 H26A 109.5 . . ?
C25 C26 H26B 109.5 . . ?
H26A C26 H26B 109.5 . . ?
C25 C26 H26C 109.5 . . ?
H26A C26 H26C 109.5 . . ?
H26B C26 H26C 109.5 . . ?
N20 C27 C28 165(3) . . ?
C27 C28 H28B 109.5 . . ?
C27 C28 H28C 109.4 . . ?
H28B C28 H28C 109.5 . . ?
C27 C28 H28A 109.5 . . ?
H28B C28 H28A 109.5 . . ?
H28C C28 H28A 109.5 . . ?

loop_
_geom_bond_atom_site_label_1
_geom_bond_atom_site_label_2
_geom_bond_distance
_geom_bond_site_symmetry_2
_geom_bond_publ_flag
Fe1 C11 1.915(10) . ?
Fe1 C12 1.918(10) . ?
Fe1 C10 1.929(10) . ?
Fe1 N1 1.966(8) . ?
Fe1 N5 1.968(8) . ?
Fe1 N3 1.974(8) . ?
Fe1 Ni 5.016(2) . ?
Fe2 C23 1.902(10) . ?
Fe2 C24 1.916(10) . ?
Fe2 C22 1.921(9) . ?
Fe2 N12 1.958(8) . ?
Fe2 N10 1.977(8) . ?
Fe2 N14 1.991(8) . ?
Fe2 Ni 5.126(2) . ?
Ni N7 2.045(8) . ?
Ni O1 2.049(7) . ?
Ni N16 2.062(8) . ?
Ni O2 2.076(6) . ?
Ni N17 2.084(8) 3_676 ?
Ni N19 2.107(8) . ?
B1 N6 1.509(13) . ?
B1 N2 1.540(13) . ?
B1 N4 1.557(14) . ?
B1 H1BA 1.0540 . ?
B2 N15 1.528(13) . ?
B2 N13 1.545(12) . ?
B2 N11 1.581(14) . ?
B2 H2BA 1.0856 . ?
N5 C7 1.333(11) . ?
N5 N6 1.354(10) . ?
N6 C9 1.335(12) . ?
N3 C4 1.336(12) . ?
N3 N4 1.357(11) . ?
N4 C6 1.352(12) . ?
N1 C1 1.343(12) . ?
N1 N2 1.357(10) . ?
N2 C3 1.345(11) . ?
N12 N13 1.344(10) . ?
N12 C16 1.358(11) . ?
N13 C18 1.343(12) . ?
N13 O5 10.360(13) . ?
N14 C19 1.339(11) . ?
N14 N15 1.354(11) . ?
N15 C21 1.364(12) . ?
N10 C13 1.325(12) . ?
N10 N11 1.355(11) . ?
N11 C15 1.338(11) . ?
N7 C10 1.155(12) . ?
N8 C11 1.145(13) . ?
N9 C12 1.146(12) . ?
N16 C22 1.167(11) . ?
N17 C23 1.153(12) . ?
N17 Ni 2.084(8) 3_676 ?
N18 C24 1.139(13) . ?
N18 O5 11.457(16) . ?
N19 C25 1.128(13) . ?
O1 O7 2.690(19) . ?
O1 H1A 1.0096 . ?
O1 H1B 0.8875 . ?
O2 H2A 1.0301 . ?
O2 H2B 0.9031 . ?
O4 H4B 1.1756 . ?
O4 H4A 1.1127 . ?
O5 H5A 0.9416 . ?
O5 H5B 0.8081 . ?
O3 H3A 1.0575 . ?
O3 H3B 1.1469 . ?
O6 H6A 0.9410 . ?
O6 H6B 0.8837 . ?
O7 H7A 1.1689 . ?
O7 H7B 0.8222 . ?
C7 C8 1.407(14) . ?
C7 H7 0.9500 . ?
C8 C9 1.364(14) . ?
C8 H8 0.9500 . ?
C9 H9 0.9500 . ?
C4 C5 1.365(14) . ?
C4 H4 0.9500 . ?
C5 C6 1.398(15) . ?
C5 H5 0.9500 . ?
C6 H6 0.9500 . ?
C1 C2 1.387(14) . ?
C1 H1 0.9500 . ?
C2 C3 1.394(14) . ?
C2 H2 0.9500 . ?
C3 H3 0.9500 . ?
C16 C17 1.381(14) . ?
C16 H16 0.9500 . ?
C17 C18 1.375(14) . ?
C17 H17 0.9500 . ?
C18 H18 0.9500 . ?
C19 C20 1.338(15) . ?
C19 H19 0.9500 . ?
C20 C21 1.396(15) . ?
C20 H20 0.9500 . ?
C21 H21 0.9500 . ?
C13 C14 1.397(13) . ?
C13 H13 0.9500 . ?
C14 C15 1.380(15) . ?
C14 H14 0.9500 . ?
C15 H25 0.9500 . ?
C25 C26 1.459(15) . ?
C26 H26A 0.9800 . ?
C26 H26B 0.9800 . ?
C26 H26C 0.9800 . ?
N20 C27 1.03(4) . ?
C27 C28 1.79(4) . ?
C28 H28B 0.9800 . ?
C28 H28C 0.9800 . ?
C28 H28A 0.9800 . ?
